data_2005799
loop_
_publ_author_name
'Beswick, C.'
'Kubicki, M.'
'Codding, P. W.'

_publ_section_title
;
 <i>o</i>-Cyanophenol
;
_journal_issue 12
_journal_name_full 'Acta Crystallographica Section C'
_journal_page_first 3171
_journal_page_last 3173
_journal_paper_doi 10.1107/S0108270196009419
_journal_volume 52
_journal_year 1996
_chemical_formula_moiety 'C7 H5 N O'
_chemical_formula_sum 'C7 H5 N O'
_chemical_formula_weight 119.12
_chemical_name_common o-cyanophenol
_chemical_name_systematic
;
o-Cyanophenol
;
_space_group_IT_number 61
_symmetry_cell_setting orthorhombic
_symmetry_space_group_name_Hall '-P 2ac 2ab'
_symmetry_space_group_name_H-M 'P b c a'
_audit_creation_method SHELXL
_cell_angle_alpha 90.00
_cell_angle_beta 90.00
_cell_angle_gamma 90.00
_cell_formula_units_Z 16
_cell_length_a 7.4614(4)
_cell_length_b 16.5571(13)
_cell_length_c 20.6129(14)
_cell_measurement_reflns_used 25
_cell_measurement_temperature 293(2)
_cell_measurement_theta_max 42
_cell_measurement_theta_min 15
_cell_volume 2546.5(3)
_computing_cell_refinement CAD-4F
_computing_data_collection CAD-4F
_computing_data_reduction 'ENPROC (Rettig, 1978)'
_computing_molecular_graphics 'Stereochemical Workstation (Siemens, 1989)'
_computing_publication_material SHELXL93
_computing_structure_refinement 'SHELXL93 (Sheldrick, 1993)'
_computing_structure_solution 'SHELXS86 (Sheldrick, 1990)'
_diffrn_ambient_temperature 293(2)
_diffrn_measurement_device 'CAD-4F diffractometer'
_diffrn_measurement_method \w/2\q
_diffrn_radiation_monochromator 'Ni filter'
_diffrn_radiation_source 'fine-focus sealed tube'
_diffrn_radiation_type CuK\a
_diffrn_radiation_wavelength 1.54178
_diffrn_reflns_av_R_equivalents 0.0000
_diffrn_reflns_av_sigmaI/netI 0.0496
_diffrn_reflns_limit_h_max 9
_diffrn_reflns_limit_h_min 0
_diffrn_reflns_limit_k_max 20
_diffrn_reflns_limit_k_min 0
_diffrn_reflns_limit_l_max 25
_diffrn_reflns_limit_l_min 0
_diffrn_reflns_number 2617
_diffrn_reflns_theta_max 74.91
_diffrn_reflns_theta_min 4.29
_diffrn_standards_decay_% 2
_diffrn_standards_interval_time 33
_diffrn_standards_number 3
_exptl_absorpt_coefficient_mu 0.697
_exptl_absorpt_correction_type none
_exptl_crystal_colour colourless
_exptl_crystal_density_diffrn 1.243
_exptl_crystal_density_meas ?
_exptl_crystal_description prism
_exptl_crystal_F_000 992
_exptl_crystal_size_max 0.35
_exptl_crystal_size_mid 0.2
_exptl_crystal_size_min 0.2
_refine_diff_density_max 0.12
_refine_diff_density_min -0.11
_refine_ls_extinction_coef 0.0032(2)
_refine_ls_extinction_method SHELXL
_refine_ls_goodness_of_fit_all 1.059
_refine_ls_goodness_of_fit_obs 1.154
_refine_ls_hydrogen_treatment refall
_refine_ls_matrix_type full
_refine_ls_number_parameters 204
_refine_ls_number_reflns 2613
_refine_ls_number_restraints 0
_refine_ls_restrained_S_all 1.080
_refine_ls_restrained_S_obs 1.154
_refine_ls_R_factor_all 0.0530
_refine_ls_R_factor_obs 0.0401
_refine_ls_shift/esd_max 0.001
_refine_ls_shift/esd_mean 0.000
_refine_ls_structure_factor_coef Fsqd
_refine_ls_weighting_details 'w = 1/[\s^2^(Fo^2^)+(0.0097P)^2^+0.1805P] where P=(Fo^2^+2Fc^2^)/3'
_refine_ls_weighting_scheme calc
_refine_ls_wR_factor_all 0.1033
_refine_ls_wR_factor_obs 0.0965
_reflns_number_observed 2048
_reflns_number_total 2617
_reflns_observed_criterion >2sigma(I)
_cod_data_source_file mu1277.cif
_cod_data_source_block col2
_cod_depositor_comments
;
The following automatic conversions were performed:

'_exptl_crystal_density_meas' value 'not measured' was changed to '?'
- the value is perceived as not measured.

Automatic conversion script
Id: cif_fix_values 3008 2015-01-20 13:52:24Z robertas 

The following automatic conversions were performed:

'_refine_ls_weighting_scheme' value 'calc w =
1/[\s^2^(Fo^2^)+(0.0097P)^2^+0.1805P] where P=(Fo^2^+2Fc^2^)/3' was
changed to 'calc'. New tag '_refine_ls_weighting_details' was
created. The value of the new tag was set to 'w =
1/[\s^2^(Fo^2^)+(0.0097P)^2^+0.1805P] where P=(Fo^2^+2Fc^2^)/3'.

Automatic conversion script
Id: cif_fix_values 3143 2015-03-26 13:38:13Z robertas 
;
_cod_database_code 2005799

loop_
_symmetry_equiv_pos_as_xyz
'x, y, z'
'-x+1/2, -y, z+1/2'
'-x, y+1/2, -z+1/2'
'x+1/2, -y+1/2, -z'
'-x, -y, -z'
'x-1/2, y, -z-1/2'
'x, -y-1/2, z-1/2'
'-x-1/2, y-1/2, z'

loop_
_atom_site_aniso_label
_atom_site_aniso_U_11
_atom_site_aniso_U_22
_atom_site_aniso_U_33
_atom_site_aniso_U_12
_atom_site_aniso_U_13
_atom_site_aniso_U_23
C1A 0.0732(11) 0.0576(8) 0.0464(7) 0.0077(8) -0.0060(7) -0.0040(6)
O1A 0.0758(9) 0.0888(8) 0.0580(6) -0.0025(7) -0.0028(6) 0.0175(6)
C2A 0.0734(11) 0.0496(7) 0.0513(7) 0.0072(7) -0.0063(7) -0.0057(6)
C21A 0.0824(12) 0.0560(8) 0.0601(8) 0.0017(8) -0.0027(8) 0.0070(7)
N21A 0.1074(14) 0.0826(10) 0.0830(9) 0.0080(9) -0.0180(9) 0.0245(8)
C3A 0.0762(13) 0.0597(9) 0.0752(10) -0.0021(9) -0.0021(9) -0.0128(8)
C4A 0.0740(14) 0.0822(12) 0.0981(13) 0.0020(11) -0.0130(11) -0.0228(11)
C5A 0.089(2) 0.0877(13) 0.0827(12) 0.0276(12) -0.0331(12) -0.0137(10)
C6A 0.0953(15) 0.0692(10) 0.0574(8) 0.0162(10) -0.0162(9) 0.0023(7)
C1B 0.0531(9) 0.0531(7) 0.0501(7) -0.0027(7) -0.0048(6) -0.0039(5)
O1B 0.0963(9) 0.0557(6) 0.0561(5) 0.0101(6) -0.0090(6) -0.0011(5)
C2B 0.0519(9) 0.0591(8) 0.0462(7) 0.0000(7) -0.0047(6) -0.0031(5)
C21B 0.0707(11) 0.0629(8) 0.0507(7) 0.0031(8) -0.0073(7) 0.0002(6)
N21B 0.1098(14) 0.0891(10) 0.0502(7) 0.0098(9) -0.0008(8) -0.0075(6)
C3B 0.0646(10) 0.0607(8) 0.0640(9) 0.0067(8) -0.0065(8) 0.0026(7)
C4B 0.0675(11) 0.0644(9) 0.0746(10) 0.0073(8) 0.0017(8) -0.0141(8)
C5B 0.0686(11) 0.0765(10) 0.0565(8) -0.0052(9) 0.0056(8) -0.0172(7)
C6B 0.0689(11) 0.0663(9) 0.0473(7) -0.0070(8) -0.0024(7) -0.0008(7)

loop_
_atom_site_label
_atom_site_occupancy
_atom_site_fract_x
_atom_site_fract_y
_atom_site_fract_z
_atom_site_U_iso_or_equiv
_atom_site_thermal_displace_type
_atom_site_calc_flag
_atom_site_type_symbol
C1A 1 0.3712(2) 0.15233(8) 0.45686(6) 0.0591(4) Uani d C
O1A 1 0.1934(2) 0.13825(7) 0.45800(5) 0.0742(3) Uani d O
H1A 1 0.1555(31) 0.1081(14) 0.4930(11) 0.133(8) Uiso d H
C2A 1 0.4352(2) 0.20816(8) 0.41163(6) 0.0581(4) Uani d C
C21A 1 0.3100(2) 0.24713(9) 0.36946(7) 0.0662(4) Uani d C
N21A 1 0.2114(2) 0.27747(9) 0.33529(7) 0.0910(5) Uani d N
C3A 1 0.6173(3) 0.22489(10) 0.40651(8) 0.0704(5) Uani d C
H3A 1 0.6602(26) 0.2673(11) 0.3741(8) 0.099(6) Uiso d H
C4A 1 0.7365(3) 0.18590(12) 0.44606(10) 0.0848(5) Uani d C
H4A 1 0.8672(29) 0.1971(11) 0.4418(9) 0.096(6) Uiso d H
C5A 1 0.6736(3) 0.13118(13) 0.49100(10) 0.0865(6) Uani d C
H5A 1 0.7490(30) 0.1045(12) 0.5175(10) 0.108(7) Uiso d H
C6A 1 0.4943(3) 0.11420(11) 0.49680(8) 0.0739(5) Uani d C
H6A 1 0.4468(24) 0.0760(11) 0.5273(8) 0.088(6) Uiso d H
C1B 1 0.0458(2) 0.43694(8) 0.23802(6) 0.0521(3) Uani d C
O1B 1 0.1081(2) 0.36246(6) 0.22411(5) 0.0694(3) Uani d O
H1B 1 0.1313(28) 0.3354(11) 0.2614(9) 0.100(6) Uiso d H
C2B 1 0.0137(2) 0.48903(8) 0.18646(6) 0.0524(3) Uani d C
C21B 1 0.0512(2) 0.46223(9) 0.12180(7) 0.0614(4) Uani d C
N21B 1 0.0826(2) 0.44162(9) 0.07051(6) 0.0830(5) Uani d N
C3B 1 -0.0494(2) 0.56686(9) 0.19734(8) 0.0631(4) Uani d C
H3B 1 -0.0726(22) 0.6009(10) 0.1611(8) 0.075(5) Uiso d H
C4B 1 -0.0799(2) 0.59296(10) 0.25970(8) 0.0688(4) Uani d C
H4B 1 -0.1246(23) 0.6481(10) 0.2685(7) 0.078(5) Uiso d H
C5B 1 -0.0489(2) 0.54090(10) 0.31066(7) 0.0672(4) Uani d C
H5B 1 -0.0691(20) 0.5576(9) 0.3545(7) 0.073(5) Uiso d H
C6B 1 0.0137(2) 0.46420(10) 0.30064(7) 0.0608(4) Uani d C
H6B 1 0.0326(21) 0.4265(9) 0.3341(7) 0.068(4) Uiso d H

loop_
_atom_type_symbol
_atom_type_description
_atom_type_scat_dispersion_real
_atom_type_scat_dispersion_imag
_atom_type_scat_source
C C 0.0181 0.0091 'International Tables Vol C Tables 4.2.6.8 and 6.1.1.4'
H H 0.0000 0.0000 'International Tables Vol C Tables 4.2.6.8 and 6.1.1.4'
N N 0.0311 0.0180 'International Tables Vol C Tables 4.2.6.8 and 6.1.1.4'
O O 0.0492 0.0322 'International Tables Vol C Tables 4.2.6.8 and 6.1.1.4'

loop_
_geom_angle_atom_site_label_1
_geom_angle_atom_site_label_2
_geom_angle_atom_site_label_3
_geom_angle
_geom_angle_publ_flag
O1A C1A C6A 124.3(2) yes
O1A C1A C2A 117.58(13) yes
C6A C1A C2A 118.1(2) yes
C1A O1A H1A 114.2(15) ?
C3A C2A C1A 121.10(15) yes
C3A C2A C21A 120.15(15) yes
C1A C2A C21A 118.7(2) yes
N21A C21A C2A 179.1(2) yes
C4A C3A C2A 119.7(2) yes
C4A C3A H3A 120.7(11) ?
C2A C3A H3A 119.5(11) ?
C3A C4A C5A 119.3(2) yes
C3A C4A H4A 119.7(11) ?
C5A C4A H4A 121.0(11) ?
C6A C5A C4A 121.7(2) yes
C6A C5A H5A 117.1(14) ?
C4A C5A H5A 121.2(14) ?
C5A C6A C1A 120.1(2) yes
C5A C6A H6A 123.5(11) ?
C1A C6A H6A 116.4(11) ?
O1B C1B C6B 123.68(12) yes
O1B C1B C2B 117.67(11) yes
C6B C1B C2B 118.65(13) yes
C1B O1B H1B 109.7(11) ?
C1B C2B C3B 120.69(12) yes
C1B C2B C21B 119.04(12) yes
C3B C2B C21B 120.24(13) yes
N21B C21B C2B 179.2(2) yes
C4B C3B C2B 119.88(14) yes
C4B C3B H3B 121.2(9) ?
C2B C3B H3B 118.9(9) ?
C3B C4B C5B 119.22(15) yes
C3B C4B H4B 121.2(9) ?
C5B C4B H4B 119.6(8) ?
C6B C5B C4B 121.50(14) yes
C6B C5B H5B 117.6(9) ?
C4B C5B H5B 120.9(9) ?
C5B C6B C1B 120.06(14) yes
C5B C6B H6B 123.7(9) ?
C1B C6B H6B 116.2(9) ?

loop_
_geom_bond_atom_site_label_1
_geom_bond_atom_site_label_2
_geom_bond_distance
_geom_bond_publ_flag
C1A O1A 1.347(2) yes
C1A C6A 1.386(2) yes
C1A C2A 1.397(2) yes
O1A H1A 0.92(2) ?
C2A C3A 1.391(2) yes
C2A C21A 1.430(2) yes
C21A N21A 1.136(2) yes
C3A C4A 1.368(3) yes
C3A H3A 1.02(2) ?
C4A C5A 1.378(3) yes
C4A H4A 1.00(2) ?
C5A C6A 1.372(3) yes
C5A H5A 0.90(2) ?
C6A H6A 0.96(2) ?
C1B O1B 1.349(2) yes
C1B C6B 1.388(2) yes
C1B C2B 1.390(2) yes
O1B H1B 0.91(2) ?
C2B C3B 1.390(2) yes
C2B C21B 1.432(2) yes
C21B N21B 1.135(2) yes
C3B C4B 1.375(2) yes
C3B H3B 0.95(2) ?
C4B C5B 1.378(2) yes
C4B H4B 0.99(2) ?
C5B C6B 1.369(2) yes
C5B H5B 0.96(2) ?
C6B H6B 0.94(2) ?

loop_
_geom_torsion_atom_site_label_1
_geom_torsion_atom_site_label_2
_geom_torsion_atom_site_label_3
_geom_torsion_atom_site_label_4
_geom_torsion
O1A C1A C2A C3A -178.73(13)
C6A C1A C2A C3A 0.3(2)
O1A C1A C2A C21A 0.1(2)
C6A C1A C2A C21A 179.12(13)
C3A C2A C21A N21A 72.(11)
C1A C2A C21A N21A -107.(11)
C1A C2A C3A C4A 0.4(2)
C21A C2A C3A C4A -178.49(14)
C2A C3A C4A C5A -0.8(3)
C3A C4A C5A C6A 0.6(3)
C4A C5A C6A C1A 0.1(3)
O1A C1A C6A C5A 178.5(2)
C2A C1A C6A C5A -0.5(2)
O1B C1B C2B C3B -179.58(14)
C6B C1B C2B C3B 0.0(2)
O1B C1B C2B C21B -1.3(2)
C6B C1B C2B C21B 178.25(14)
C1B C2B C21B N21B -112.(14)
C3B C2B C21B N21B 66.(14)
C1B C2B C3B C4B 0.3(2)
C21B C2B C3B C4B -178.0(2)
C2B C3B C4B C5B -0.7(3)
C3B C4B C5B C6B 0.9(3)
C4B C5B C6B C1B -0.6(3)
O1B C1B C6B C5B 179.74(15)
C2B C1B C6B C5B 0.2(2)

loop_
_cod_related_entry_id
_cod_related_entry_database
_cod_related_entry_code
1 ChemSpider 11413
